data_2232591
loop_
_publ_author_name
'Thies, Steffen'
'N\"ather, Christian'
'Herges, Rainer'

_publ_section_title
;
 5-Chloro-2-(phenyldiazenyl)pyridine
;
_journal_coeditor_code BT5703
_journal_issue 12
_journal_name_full 'Acta Crystallographica Section E'
_journal_page_first o3298
_journal_paper_doi 10.1107/S1600536811047556
_journal_volume 67
_journal_year 2011
_chemical_formula_iupac 'C11 H8 Cl N3'
_chemical_formula_moiety 'C11 H8 Cl N3'
_chemical_formula_sum 'C11 H8 Cl N3'
_chemical_formula_weight 217.65
_chemical_name_systematic
;
5-Chloro-2-(phenyldiazenyl)pyridine
;
_space_group_IT_number 14
_symmetry_cell_setting monoclinic
_symmetry_space_group_name_Hall '-P 2ybc'
_symmetry_space_group_name_H-M 'P 1 21/c 1'
_atom_sites_solution_hydrogens geom
_atom_sites_solution_primary direct
_atom_sites_solution_secondary difmap
_audit_creation_method SHELXL-97
_cell_angle_alpha 90.00
_cell_angle_beta 91.459(3)
_cell_angle_gamma 90.00
_cell_formula_units_Z 4
_cell_length_a 6.1136(2)
_cell_length_b 9.0940(4)
_cell_length_c 18.6839(8)
_cell_measurement_reflns_used 23258
_cell_measurement_temperature 293(2)
_cell_measurement_theta_max 29.22
_cell_measurement_theta_min 2.18
_cell_volume 1038.43(7)
_computing_cell_refinement 'X-AREA (Stoe & Cie, 2008)'
_computing_data_collection 'X-AREA (Stoe & Cie, 2008)'
_computing_data_reduction 'X-AREA (Stoe & Cie, 2008)'
_computing_molecular_graphics
;
XP in SHELXTL (Sheldrick, 2008) and DIAMOND (Brandenburg, 2011)
;
_computing_publication_material 'SHELXTL (Sheldrick, 2008)'
_computing_structure_refinement 'SHELXL97 (Sheldrick, 2008)'
_computing_structure_solution 'SHELXS97 (Sheldrick, 2008)'
_diffrn_ambient_temperature 293(2)
_diffrn_measured_fraction_theta_full 0.998
_diffrn_measured_fraction_theta_max 0.998
_diffrn_measurement_device_type 'Stoe IPDS-2'
_diffrn_measurement_method \w
_diffrn_radiation_monochromator graphite
_diffrn_radiation_source 'fine-focus sealed tube'
_diffrn_radiation_type MoK\a
_diffrn_radiation_wavelength 0.71073
_diffrn_reflns_av_R_equivalents 0.0275
_diffrn_reflns_av_sigmaI/netI 0.0126
_diffrn_reflns_limit_h_max 8
_diffrn_reflns_limit_h_min -7
_diffrn_reflns_limit_k_max 12
_diffrn_reflns_limit_k_min -12
_diffrn_reflns_limit_l_max 25
_diffrn_reflns_limit_l_min -25
_diffrn_reflns_number 19329
_diffrn_reflns_theta_full 29.22
_diffrn_reflns_theta_max 29.22
_diffrn_reflns_theta_min 2.18
_diffrn_standards_decay_% 0
_diffrn_standards_interval_time 0
_diffrn_standards_number 0
_exptl_absorpt_coefficient_mu 0.334
_exptl_absorpt_correction_type none
_exptl_crystal_colour colourless
_exptl_crystal_density_diffrn 1.392
_exptl_crystal_density_method 'not measured'
_exptl_crystal_description block
_exptl_crystal_F_000 448
_exptl_crystal_size_max 0.3
_exptl_crystal_size_mid 0.2
_exptl_crystal_size_min 0.2
_refine_diff_density_max 0.217
_refine_diff_density_min -0.174
_refine_ls_extinction_coef 0.013(2)
_refine_ls_extinction_expression Fc^*^=kFc[1+0.001xFc^2^\l^3^/sin(2\q)]^-1/4^
_refine_ls_extinction_method 'SHELXL97 (Sheldrick, 2008)'
_refine_ls_goodness_of_fit_ref 1.145
_refine_ls_hydrogen_treatment constr
_refine_ls_matrix_type full
_refine_ls_number_parameters 137
_refine_ls_number_reflns 2818
_refine_ls_number_restraints 0
_refine_ls_restrained_S_all 1.145
_refine_ls_R_factor_all 0.0509
_refine_ls_R_factor_gt 0.0436
_refine_ls_shift/su_max 0.000
_refine_ls_shift/su_mean 0.000
_refine_ls_structure_factor_coef Fsqd
_refine_ls_weighting_details 'calc w=1/[\s^2^(Fo^2^)+(0.0494P)^2^+0.1607P] where P=(Fo^2^+2Fc^2^)/3'
_refine_ls_weighting_scheme calc
_refine_ls_wR_factor_gt 0.1132
_refine_ls_wR_factor_ref 0.1174
_reflns_number_gt 2456
_reflns_number_total 2818
_reflns_threshold_expression I>2sigma(I)
_cod_data_source_file bt5703.cif
_cod_data_source_block I
_cod_original_sg_symbol_H-M 'P 21/c'
_cod_database_code 2232591
_cod_database_fobs_code 2232591

loop_
_symmetry_equiv_pos_as_xyz
'x, y, z'
'-x, y+1/2, -z+1/2'
'-x, -y, -z'
'x, -y-1/2, z-1/2'

loop_
_atom_site_type_symbol
_atom_site_label
_atom_site_fract_x
_atom_site_fract_y
_atom_site_fract_z
_atom_site_U_iso_or_equiv
_atom_site_adp_type
_atom_site_calc_flag
_atom_site_refinement_flags
_atom_site_occupancy
_atom_site_symmetry_multiplicity
Cl Cl1 0.82419(7) -0.02057(5) 0.37109(2) 0.07091(17) Uani d . 1 1
C C1 0.4709(2) 0.27818(16) 0.51393(7) 0.0521(3) Uani d . 1 1
C C2 0.4706(3) 0.12003(19) 0.42028(8) 0.0610(4) Uani d . 1 1
H H2 0.3950 0.0699 0.3840 0.073 Uiso calc R 1 1
N N1 0.3601(2) 0.20937(16) 0.46186(7) 0.0620(3) Uani d . 1 1
C C3 0.6925(2) 0.09777(16) 0.42821(7) 0.0529(3) Uani d . 1 1
C C4 0.8081(2) 0.17112(19) 0.48142(9) 0.0605(4) Uani d . 1 1
H H4 0.9585 0.1591 0.4872 0.073 Uiso calc R 1 1
C C5 0.6949(2) 0.26232(18) 0.52564(8) 0.0586(4) Uani d . 1 1
H H5 0.7666 0.3125 0.5627 0.070 Uiso calc R 1 1
N N2 0.3334(2) 0.37225(14) 0.55510(7) 0.0588(3) Uani d . 1 1
N N3 0.4247(2) 0.41302(15) 0.61134(7) 0.0593(3) Uani d . 1 1
C C6 0.2969(3) 0.51050(16) 0.65384(8) 0.0559(3) Uani d . 1 1
C C7 0.3993(3) 0.5565(2) 0.71665(9) 0.0685(4) Uani d . 1 1
H H7 0.5377 0.5211 0.7292 0.082 Uiso calc R 1 1
C C8 0.2973(4) 0.6544(2) 0.76071(9) 0.0773(5) Uani d . 1 1
H H8 0.3672 0.6861 0.8027 0.093 Uiso calc R 1 1
C C9 0.0916(4) 0.7056(2) 0.74256(10) 0.0778(5) Uani d . 1 1
H H9 0.0224 0.7721 0.7723 0.093 Uiso calc R 1 1
C C10 -0.0123(3) 0.6581(2) 0.68026(11) 0.0750(5) Uani d . 1 1
H H10 -0.1523 0.6919 0.6686 0.090 Uiso calc R 1 1
C C11 0.0890(3) 0.56153(19) 0.63543(9) 0.0626(4) Uani d . 1 1
H H11 0.0192 0.5307 0.5932 0.075 Uiso calc R 1 1

loop_
_atom_site_aniso_label
_atom_site_aniso_U_11
_atom_site_aniso_U_22
_atom_site_aniso_U_33
_atom_site_aniso_U_12
_atom_site_aniso_U_13
_atom_site_aniso_U_23
Cl1 0.0752(3) 0.0732(3) 0.0646(3) 0.0099(2) 0.00810(19) -0.00282(19)
C1 0.0511(7) 0.0541(7) 0.0511(7) -0.0032(6) -0.0005(6) 0.0062(6)
C2 0.0545(8) 0.0704(9) 0.0577(8) -0.0019(7) -0.0079(6) -0.0056(7)
N1 0.0487(6) 0.0749(8) 0.0619(7) 0.0003(6) -0.0077(5) -0.0061(6)
C3 0.0534(7) 0.0551(7) 0.0502(7) -0.0004(6) 0.0027(6) 0.0077(6)
C4 0.0429(7) 0.0727(9) 0.0658(9) -0.0039(6) -0.0015(6) 0.0023(7)
C5 0.0510(7) 0.0670(9) 0.0575(8) -0.0113(6) -0.0050(6) -0.0028(7)
N2 0.0553(7) 0.0622(7) 0.0587(7) -0.0034(6) -0.0047(5) 0.0004(6)
N3 0.0580(7) 0.0654(7) 0.0540(7) -0.0035(6) -0.0044(5) 0.0024(6)
C6 0.0605(8) 0.0544(8) 0.0529(7) -0.0063(6) 0.0053(6) 0.0058(6)
C7 0.0691(10) 0.0797(11) 0.0565(8) 0.0001(8) -0.0019(7) -0.0023(8)
C8 0.0968(14) 0.0797(12) 0.0554(9) -0.0021(10) 0.0015(9) -0.0046(8)
C9 0.1020(14) 0.0649(10) 0.0675(10) 0.0085(10) 0.0238(10) 0.0046(8)
C10 0.0705(10) 0.0715(11) 0.0835(12) 0.0104(8) 0.0104(9) 0.0137(9)
C11 0.0639(9) 0.0614(9) 0.0623(9) -0.0049(7) -0.0011(7) 0.0069(7)

loop_
_atom_type_symbol
_atom_type_description
_atom_type_scat_dispersion_real
_atom_type_scat_dispersion_imag
_atom_type_scat_source
C C 0.0033 0.0016 'International Tables Vol C Tables 4.2.6.8 and 6.1.1.4'
H H 0.0000 0.0000 'International Tables Vol C Tables 4.2.6.8 and 6.1.1.4'
N N 0.0061 0.0033 'International Tables Vol C Tables 4.2.6.8 and 6.1.1.4'
Cl Cl 0.1484 0.1585 'International Tables Vol C Tables 4.2.6.8 and 6.1.1.4'

loop_
_geom_angle_atom_site_label_1
_geom_angle_atom_site_label_2
_geom_angle_atom_site_label_3
_geom_angle
N1 C1 C5 123.29(15)
N1 C1 N2 112.26(13)
C5 C1 N2 124.44(13)
N1 C2 C3 123.00(14)
N1 C2 H2 118.5
C3 C2 H2 118.5
C2 N1 C1 117.49(13)
C2 C3 C4 119.51(14)
C2 C3 Cl1 119.90(12)
C4 C3 Cl1 120.59(12)
C5 C4 C3 118.09(14)
C5 C4 H4 121.0
C3 C4 H4 121.0
C4 C5 C1 118.60(14)
C4 C5 H5 120.7
C1 C5 H5 120.7
N3 N2 C1 112.15(13)
N2 N3 C6 114.60(13)
C7 C6 C11 120.09(15)
C7 C6 N3 114.62(14)
C11 C6 N3 125.27(14)
C8 C7 C6 120.23(17)
C8 C7 H7 119.9
C6 C7 H7 119.9
C7 C8 C9 119.86(18)
C7 C8 H8 120.1
C9 C8 H8 120.1
C8 C9 C10 120.02(18)
C8 C9 H9 120.0
C10 C9 H9 120.0
C11 C10 C9 120.62(18)
C11 C10 H10 119.7
C9 C10 H10 119.7
C10 C11 C6 119.17(16)
C10 C11 H11 120.4
C6 C11 H11 120.4

loop_
_geom_bond_atom_site_label_1
_geom_bond_atom_site_label_2
_geom_bond_distance
Cl1 C3 1.7288(15)
C1 N1 1.3278(19)
C1 C5 1.389(2)
C1 N2 1.436(2)
C2 N1 1.322(2)
C2 C3 1.376(2)
C2 H2 0.9300
C3 C4 1.377(2)
C4 C5 1.370(2)
C4 H4 0.9300
C5 H5 0.9300
N2 N3 1.2341(17)
N3 C6 1.435(2)
C6 C7 1.381(2)
C6 C11 1.388(2)
C7 C8 1.373(3)
C7 H7 0.9300
C8 C9 1.375(3)
C8 H8 0.9300
C9 C10 1.381(3)
C9 H9 0.9300
C10 C11 1.372(3)
C10 H10 0.9300
C11 H11 0.9300

loop_
_cod_related_entry_id
_cod_related_entry_database
_cod_related_entry_code
1 ChemSpider 26944406
